data_7013444
loop_
_publ_author_name
'Hollink, Emily'
'Stewart, Jeffrey C.'
'Wei, Pingrong'
'Stephan, Douglas W.'

_publ_section_title
;
 Ti and Zr bidentate bis-phosphinimide complexes
;
_journal_issue 20
_journal_name_full 'Dalton Transactions'
_journal_page_first 3968
_journal_paper_doi 10.1039/b308114a
_journal_year 2003
_chemical_formula_sum 'C24 H46 N2 P2'
_chemical_formula_weight 424.57
_space_group_IT_number 14
_symmetry_cell_setting monoclinic
_symmetry_space_group_name_Hall '-P 2yn'
_symmetry_space_group_name_H-M 'P 1 21/n 1'
_atom_sites_solution_hydrogens geom
_atom_sites_solution_primary direct
_atom_sites_solution_secondary difmap
_audit_creation_method SHELXL-97
_cell_angle_alpha 90.00
_cell_angle_beta 108.388(10)
_cell_angle_gamma 90.00
_cell_formula_units_Z 4
_cell_length_a 13.457(8)
_cell_length_b 13.908(8)
_cell_length_c 14.713(8)
_cell_measurement_temperature 293(2)
_cell_measurement_theta_max 25.0
_cell_measurement_theta_min 2.0
_cell_volume 2613(3)
_computing_structure_refinement 'SHELXL-97 (Sheldrick, 1997)'
_computing_structure_solution 'SHELXS-97 (Sheldrick, 1990)'
_diffrn_ambient_temperature 293(2)
_diffrn_measured_fraction_theta_full 0.998
_diffrn_measured_fraction_theta_max 0.998
_diffrn_radiation_monochromator graphite
_diffrn_radiation_source 'fine-focus sealed tube'
_diffrn_radiation_type MoK\a
_diffrn_radiation_wavelength 0.71073
_diffrn_reflns_av_R_equivalents 0.0271
_diffrn_reflns_av_sigmaI/netI 0.0338
_diffrn_reflns_limit_h_max 14
_diffrn_reflns_limit_h_min -9
_diffrn_reflns_limit_k_max 15
_diffrn_reflns_limit_k_min -15
_diffrn_reflns_limit_l_max 14
_diffrn_reflns_limit_l_min -16
_diffrn_reflns_number 10896
_diffrn_reflns_theta_full 23.17
_diffrn_reflns_theta_max 23.17
_diffrn_reflns_theta_min 1.79
_exptl_absorpt_coefficient_mu 0.178
_exptl_absorpt_correction_T_max 0.488950
_exptl_absorpt_correction_T_min 0.321773
_exptl_absorpt_correction_type sadabs
_exptl_crystal_density_diffrn 1.079
_exptl_crystal_density_method 'not measured'
_exptl_crystal_F_000 936
_exptl_crystal_size_max 0.30
_exptl_crystal_size_mid 0.25
_exptl_crystal_size_min 0.20
_refine_diff_density_max 0.357
_refine_diff_density_min -0.245
_refine_diff_density_rms 0.054
_refine_ls_extinction_method none
_refine_ls_goodness_of_fit_ref 1.011
_refine_ls_hydrogen_treatment mixed
_refine_ls_matrix_type full
_refine_ls_number_parameters 253
_refine_ls_number_reflns 3714
_refine_ls_number_restraints 0
_refine_ls_restrained_S_all 1.011
_refine_ls_R_factor_all 0.0576
_refine_ls_R_factor_gt 0.0422
_refine_ls_shift/su_max 0.002
_refine_ls_shift/su_mean 0.000
_refine_ls_structure_factor_coef Fsqd
_refine_ls_weighting_details 'calc w=1/[\s^2^(Fo^2^)+(0.0897P)^2^+0.0000P] where P=(Fo^2^+2Fc^2^)/3'
_refine_ls_weighting_scheme calc
_refine_ls_wR_factor_gt 0.1236
_refine_ls_wR_factor_ref 0.1333
_reflns_number_gt 2709
_reflns_number_total 3714
_reflns_threshold_expression >2sigma(I)
_cod_data_source_file b308114a.txt
_cod_data_source_block m-C6H4(CH2(t-Bu2)PNH)2
_cod_original_sg_symbol_H-M P2(1)/n
_cod_database_code 7013444

loop_
_symmetry_equiv_pos_as_xyz
'x, y, z'
'-x+1/2, y+1/2, -z+1/2'
'-x, -y, -z'
'x-1/2, -y-1/2, z-1/2'

loop_
_atom_site_label
_atom_site_type_symbol
_atom_site_fract_x
_atom_site_fract_y
_atom_site_fract_z
_atom_site_U_iso_or_equiv
_atom_site_adp_type
_atom_site_occupancy
_atom_site_symmetry_multiplicity
_atom_site_calc_flag
_atom_site_refinement_flags
_atom_site_disorder_assembly
_atom_site_disorder_group
P1 P 0.70529(5) 0.81918(5) -0.22319(5) 0.0429(2) Uani 1 1 d . . .
P2 P 0.77437(5) 0.97172(4) 0.20935(4) 0.0393(2) Uani 1 1 d . . .
N1 N 0.7683(2) 0.91622(18) -0.19604(17) 0.0644(7) Uani 1 1 d . . .
N2 N 0.80992(19) 0.86285(16) 0.22209(16) 0.0605(7) Uani 1 1 d . . .
C1 C 0.57446(19) 0.8256(2) -0.20723(18) 0.0481(7) Uani 1 1 d . . .
H1A H 0.5389 0.8815 -0.2420 0.058 Uiso 1 1 calc R . .
H1B H 0.5352 0.7695 -0.2380 0.058 Uiso 1 1 calc R . .
C2 C 0.56699(18) 0.83095(18) -0.10718(18) 0.0415(6) Uani 1 1 d . . .
C3 C 0.5100(2) 0.76182(19) -0.0759(2) 0.0499(7) Uani 1 1 d . . .
H3A H 0.4779 0.7116 -0.1162 0.060 Uiso 1 1 calc R . .
C4 C 0.5011(2) 0.7679(2) 0.0150(2) 0.0575(8) Uani 1 1 d . . .
H4A H 0.4627 0.7218 0.0353 0.069 Uiso 1 1 calc R . .
C5 C 0.5485(2) 0.8416(2) 0.0760(2) 0.0543(7) Uani 1 1 d . . .
H5A H 0.5434 0.8436 0.1376 0.065 Uiso 1 1 calc R . .
C6 C 0.60415(18) 0.91359(17) 0.04639(18) 0.0423(6) Uani 1 1 d . . .
C7 C 0.61193(19) 0.90639(18) -0.04570(18) 0.0430(6) Uani 1 1 d . . .
H7A H 0.6484 0.9536 -0.0668 0.052 Uiso 1 1 calc R . .
C8 C 0.6706(2) 0.7986(2) -0.35538(19) 0.0617(8) Uani 1 1 d . . .
C9 C 0.7692(3) 0.8100(3) -0.3862(2) 0.0920(12) Uani 1 1 d . . .
H9A H 0.7513 0.7999 -0.4540 0.138 Uiso 1 1 calc R . .
H9B H 0.8208 0.7637 -0.3530 0.138 Uiso 1 1 calc R . .
H9C H 0.7970 0.8737 -0.3707 0.138 Uiso 1 1 calc R . .
C10 C 0.5924(3) 0.8798(3) -0.4060(2) 0.0871(12) Uani 1 1 d . . .
H10A H 0.5731 0.8717 -0.4742 0.131 Uiso 1 1 calc R . .
H10B H 0.6252 0.9413 -0.3886 0.131 Uiso 1 1 calc R . .
H10C H 0.5309 0.8762 -0.3864 0.131 Uiso 1 1 calc R . .
C11 C 0.6202(3) 0.7004(3) -0.3883(2) 0.0882(11) Uani 1 1 d . . .
H11A H 0.6046 0.6947 -0.4564 0.132 Uiso 1 1 calc R . .
H11B H 0.5568 0.6948 -0.3720 0.132 Uiso 1 1 calc R . .
H11C H 0.6679 0.6503 -0.3570 0.132 Uiso 1 1 calc R . .
C12 C 0.7747(2) 0.7140(2) -0.1517(2) 0.0563(7) Uani 1 1 d . . .
C13 C 0.8208(3) 0.7494(2) -0.0477(2) 0.0760(10) Uani 1 1 d . . .
H13A H 0.8575 0.6976 -0.0080 0.114 Uiso 1 1 calc R . .
H13B H 0.7652 0.7712 -0.0250 0.114 Uiso 1 1 calc R . .
H13C H 0.8686 0.8014 -0.0452 0.114 Uiso 1 1 calc R . .
C14 C 0.7036(3) 0.6272(2) -0.1530(3) 0.0780(10) Uani 1 1 d . . .
H14A H 0.7444 0.5762 -0.1152 0.117 Uiso 1 1 calc R . .
H14B H 0.6726 0.6055 -0.2177 0.117 Uiso 1 1 calc R . .
H14C H 0.6494 0.6457 -0.1269 0.117 Uiso 1 1 calc R . .
C15 C 0.8678(3) 0.6821(3) -0.1856(3) 0.0808(10) Uani 1 1 d . . .
H15A H 0.9023 0.6280 -0.1483 0.121 Uiso 1 1 calc R . .
H15B H 0.9166 0.7343 -0.1776 0.121 Uiso 1 1 calc R . .
H15C H 0.8421 0.6643 -0.2520 0.121 Uiso 1 1 calc R . .
C16 C 0.6513(2) 0.99825(18) 0.11034(18) 0.0475(7) Uani 1 1 d . . .
H16A H 0.5998 1.0226 0.1381 0.057 Uiso 1 1 calc R . .
H16B H 0.6656 1.0490 0.0709 0.057 Uiso 1 1 calc R . .
C17 C 0.8739(2) 1.0512(2) 0.18136(19) 0.0528(7) Uani 1 1 d . . .
C18 C 0.8423(3) 1.1568(2) 0.1597(3) 0.0821(11) Uani 1 1 d . . .
H18A H 0.8977 1.1908 0.1456 0.123 Uiso 1 1 calc R . .
H18B H 0.8295 1.1854 0.2143 0.123 Uiso 1 1 calc R . .
H18C H 0.7798 1.1602 0.1055 0.123 Uiso 1 1 calc R . .
C19 C 0.8915(3) 1.0060(3) 0.0925(2) 0.0819(11) Uani 1 1 d . . .
H19A H 0.9416 1.0436 0.0737 0.123 Uiso 1 1 calc R . .
H19B H 0.8265 1.0044 0.0410 0.123 Uiso 1 1 calc R . .
H19C H 0.9176 0.9417 0.1071 0.123 Uiso 1 1 calc R . .
C20 C 0.9775(3) 1.0455(3) 0.2631(3) 0.1015(13) Uani 1 1 d . . .
H20A H 1.0284 1.0860 0.2488 0.152 Uiso 1 1 calc R . .
H20B H 1.0022 0.9803 0.2703 0.152 Uiso 1 1 calc R . .
H20C H 0.9670 1.0667 0.3215 0.152 Uiso 1 1 calc R . .
C21 C 0.7472(2) 1.00963(19) 0.32105(19) 0.0513(7) Uani 1 1 d . . .
C22 C 0.6514(3) 0.9523(2) 0.3264(3) 0.0849(11) Uani 1 1 d . . .
H22A H 0.6352 0.9702 0.3831 0.127 Uiso 1 1 calc R . .
H22B H 0.6667 0.8847 0.3284 0.127 Uiso 1 1 calc R . .
H22C H 0.5925 0.9661 0.2710 0.127 Uiso 1 1 calc R . .
C23 C 0.7227(3) 1.1174(2) 0.3233(2) 0.0660(9) Uani 1 1 d . . .
H23A H 0.7097 1.1324 0.3822 0.099 Uiso 1 1 calc R . .
H23B H 0.6619 1.1328 0.2703 0.099 Uiso 1 1 calc R . .
H23C H 0.7813 1.1542 0.3189 0.099 Uiso 1 1 calc R . .
C24 C 0.8398(3) 0.9833(3) 0.4103(2) 0.0934(12) Uani 1 1 d . . .
H24A H 0.8247 1.0035 0.4669 0.140 Uiso 1 1 calc R . .
H24B H 0.9020 1.0151 0.4072 0.140 Uiso 1 1 calc R . .
H24C H 0.8505 0.9150 0.4123 0.140 Uiso 1 1 calc R . .

loop_
_atom_site_aniso_label
_atom_site_aniso_U_11
_atom_site_aniso_U_22
_atom_site_aniso_U_33
_atom_site_aniso_U_23
_atom_site_aniso_U_13
_atom_site_aniso_U_12
P1 0.0430(4) 0.0503(5) 0.0341(4) -0.0014(3) 0.0102(3) -0.0082(3)
P2 0.0449(4) 0.0340(4) 0.0362(4) -0.0011(3) 0.0089(3) 0.0039(3)
N1 0.0711(17) 0.0617(16) 0.0557(16) -0.0001(12) 0.0131(12) -0.0242(13)
N2 0.0691(16) 0.0392(14) 0.0625(16) 0.0043(11) 0.0055(12) 0.0142(11)
C1 0.0429(15) 0.0553(17) 0.0428(16) -0.0044(12) 0.0087(12) -0.0038(12)
C2 0.0344(13) 0.0475(15) 0.0406(15) -0.0051(12) 0.0091(11) 0.0008(12)
C3 0.0457(16) 0.0502(17) 0.0546(18) -0.0125(13) 0.0169(13) -0.0096(13)
C4 0.0580(18) 0.0593(18) 0.0606(19) -0.0065(15) 0.0262(15) -0.0186(15)
C5 0.0582(18) 0.0644(19) 0.0428(16) -0.0054(14) 0.0197(13) -0.0060(15)
C6 0.0360(14) 0.0442(15) 0.0439(16) -0.0033(12) 0.0085(11) 0.0027(11)
C7 0.0357(14) 0.0439(15) 0.0473(16) 0.0011(12) 0.0100(11) -0.0026(11)
C8 0.0607(19) 0.089(2) 0.0369(16) -0.0095(15) 0.0168(14) -0.0213(17)
C9 0.082(2) 0.153(4) 0.052(2) -0.006(2) 0.0358(18) -0.024(2)
C10 0.085(2) 0.121(3) 0.0435(19) 0.0154(19) 0.0030(16) -0.014(2)
C11 0.093(3) 0.114(3) 0.060(2) -0.042(2) 0.0274(18) -0.036(2)
C12 0.0556(17) 0.0577(18) 0.0589(19) 0.0053(14) 0.0226(14) 0.0076(14)
C13 0.073(2) 0.095(3) 0.052(2) 0.0173(17) 0.0079(16) 0.0211(19)
C14 0.091(3) 0.0517(19) 0.107(3) 0.0148(18) 0.055(2) 0.0094(18)
C15 0.067(2) 0.093(3) 0.092(3) 0.011(2) 0.0388(19) 0.0188(19)
C16 0.0480(16) 0.0424(15) 0.0463(16) -0.0037(12) 0.0067(12) 0.0048(12)
C17 0.0516(17) 0.0562(18) 0.0525(17) -0.0061(13) 0.0191(14) -0.0069(13)
C18 0.106(3) 0.054(2) 0.099(3) 0.0042(18) 0.050(2) -0.0171(19)
C19 0.089(3) 0.090(3) 0.085(3) -0.012(2) 0.054(2) -0.006(2)
C20 0.056(2) 0.140(4) 0.098(3) 0.000(3) 0.010(2) -0.026(2)
C21 0.0664(19) 0.0467(16) 0.0425(16) 0.0010(12) 0.0196(13) 0.0053(14)
C22 0.121(3) 0.070(2) 0.087(3) 0.0021(19) 0.065(2) -0.007(2)
C23 0.085(2) 0.0570(19) 0.064(2) -0.0172(15) 0.0348(17) 0.0034(16)
C24 0.119(3) 0.115(3) 0.0402(19) 0.0100(19) 0.0157(19) 0.039(3)

loop_
_atom_type_symbol
_atom_type_description
_atom_type_scat_dispersion_real
_atom_type_scat_dispersion_imag
_atom_type_scat_source
C C 0.0033 0.0016 'International Tables Vol C Tables 4.2.6.8 and 6.1.1.4'
H H 0.0000 0.0000 'International Tables Vol C Tables 4.2.6.8 and 6.1.1.4'
N N 0.0061 0.0033 'International Tables Vol C Tables 4.2.6.8 and 6.1.1.4'
P P 0.1023 0.0942 'International Tables Vol C Tables 4.2.6.8 and 6.1.1.4'

loop_
_geom_angle_atom_site_label_1
_geom_angle_atom_site_label_2
_geom_angle_atom_site_label_3
_geom_angle
_geom_angle_site_symmetry_1
_geom_angle_site_symmetry_3
_geom_angle_publ_flag
N1 P1 C1 112.60(13) . . ?
N1 P1 C12 113.14(14) . . ?
C1 P1 C12 107.02(13) . . ?
N1 P1 C8 109.40(13) . . ?
C1 P1 C8 101.74(12) . . ?
C12 P1 C8 112.40(14) . . ?
N2 P2 C21 107.57(13) . . ?
N2 P2 C17 112.30(14) . . ?
C21 P2 C17 112.17(13) . . ?
N2 P2 C16 116.29(12) . . ?
C21 P2 C16 105.02(13) . . ?
C17 P2 C16 103.34(13) . . ?
C2 C1 P1 119.02(17) . . ?
C7 C2 C3 118.4(2) . . ?
C7 C2 C1 121.5(2) . . ?
C3 C2 C1 120.0(2) . . ?
C4 C3 C2 120.1(2) . . ?
C3 C4 C5 120.8(3) . . ?
C6 C5 C4 120.8(3) . . ?
C5 C6 C7 117.6(2) . . ?
C5 C6 C16 121.5(2) . . ?
C7 C6 C16 120.9(2) . . ?
C2 C7 C6 122.3(2) . . ?
C11 C8 C9 109.6(3) . . ?
C11 C8 C10 109.2(3) . . ?
C9 C8 C10 107.3(3) . . ?
C11 C8 P1 113.9(2) . . ?
C9 C8 P1 109.5(2) . . ?
C10 C8 P1 107.1(2) . . ?
C14 C12 C15 109.5(3) . . ?
C14 C12 C13 108.5(3) . . ?
C15 C12 C13 107.4(3) . . ?
C14 C12 P1 114.1(2) . . ?
C15 C12 P1 110.7(2) . . ?
C13 C12 P1 106.4(2) . . ?
C6 C16 P2 115.21(17) . . ?
C19 C17 C18 108.8(3) . . ?
C19 C17 C20 107.5(3) . . ?
C18 C17 C20 109.7(3) . . ?
C19 C17 P2 105.0(2) . . ?
C18 C17 P2 116.0(2) . . ?
C20 C17 P2 109.5(2) . . ?
C23 C21 C24 109.5(3) . . ?
C23 C21 C22 108.4(3) . . ?
C24 C21 C22 107.4(3) . . ?
C23 C21 P2 113.37(19) . . ?
C24 C21 P2 110.6(2) . . ?
C22 C21 P2 107.3(2) . . ?

loop_
_geom_bond_atom_site_label_1
_geom_bond_atom_site_label_2
_geom_bond_distance
_geom_bond_site_symmetry_2
_geom_bond_publ_flag
P1 N1 1.577(2) . ?
P1 C1 1.850(3) . ?
P1 C12 1.870(3) . ?
P1 C8 1.873(3) . ?
P2 N2 1.581(2) . ?
P2 C21 1.869(3) . ?
P2 C17 1.879(3) . ?
P2 C16 1.865(3) . ?
C1 C2 1.509(4) . ?
C2 C7 1.393(3) . ?
C2 C3 1.396(4) . ?
C3 C4 1.382(4) . ?
C4 C5 1.380(4) . ?
C5 C6 1.399(4) . ?
C6 C7 1.395(3) . ?
C6 C16 1.516(3) . ?
C8 C11 1.533(4) . ?
C8 C9 1.540(4) . ?
C8 C10 1.563(5) . ?
C12 C14 1.537(4) . ?
C12 C15 1.552(4) . ?
C12 C13 1.539(4) . ?
C17 C19 1.536(4) . ?
C17 C18 1.534(4) . ?
C17 C20 1.530(4) . ?
C21 C23 1.537(4) . ?
C21 C24 1.543(4) . ?
C21 C22 1.539(4) . ?

loop_
_cod_related_entry_id
_cod_related_entry_database
_cod_related_entry_code
1 ChemSpider 4418697
